data_7214952
loop_
_publ_author_name
'Gao, Jia-Zhen'
'Yang, Jin'
'Liu, Ying-Ying'
'Ma, Jian-Fang'

_publ_section_title
;
 Ten new coordination polymers based on
 3-carboxy-1-(4&#x2032;-carboxybenzyl)-2-oxidopyridinium and different
 N-donor ligands: syntheses, structures, and photoluminescent properties
;
_journal_issue 23
_journal_name_full CrystEngComm
_journal_page_first 8173
_journal_paper_doi 10.1039/c2ce25953b
_journal_volume 14
_journal_year 2012
_chemical_formula_moiety 'C14 H11 N O6 Zn'
_chemical_formula_sum 'C14 H11 N O6 Zn'
_chemical_formula_weight 354.61
_chemical_name_systematic
;
?
;
_space_group_IT_number 14
_symmetry_cell_setting monoclinic
_symmetry_space_group_name_Hall '-P 2yn'
_symmetry_space_group_name_H-M 'P 1 21/n 1'
_atom_sites_solution_hydrogens geom
_atom_sites_solution_primary direct
_atom_sites_solution_secondary difmap
_audit_creation_method SHELXL-97
_cell_angle_alpha 90.00
_cell_angle_beta 114.201(8)
_cell_angle_gamma 90.00
_cell_formula_units_Z 4
_cell_length_a 14.7011(10)
_cell_length_b 6.1430(3)
_cell_length_c 16.0750(10)
_cell_measurement_reflns_used 873
_cell_measurement_temperature 293(2)
_cell_measurement_theta_max 29.0423
_cell_measurement_theta_min 3.1608
_cell_volume 1324.13(16)
_computing_cell_refinement CrysAlis
_computing_data_collection 'CrysAlis (Oxford Diffraction, 2006)'
_computing_data_reduction CrysAlis
_computing_structure_refinement 'SHELXL-97 (Sheldrick, 2008)'
_computing_structure_solution 'SHELXL-97 (Sheldrick, 2008)'
_diffrn_ambient_temperature 293(2)
_diffrn_detector_area_resol_mean 10.0
_diffrn_measured_fraction_theta_full 0.995
_diffrn_measured_fraction_theta_max 0.995
_diffrn_measurement_device_type 'Oxford Diffraction Gemini R Ultra'
_diffrn_measurement_method '\w scan'
_diffrn_radiation_monochromator graphite
_diffrn_radiation_source 'fine-focus sealed tube'
_diffrn_radiation_type MoK\a
_diffrn_radiation_wavelength 0.71073
_diffrn_reflns_av_R_equivalents 0.0396
_diffrn_reflns_av_sigmaI/netI 0.0573
_diffrn_reflns_limit_h_max 10
_diffrn_reflns_limit_h_min -17
_diffrn_reflns_limit_k_max 7
_diffrn_reflns_limit_k_min -5
_diffrn_reflns_limit_l_max 19
_diffrn_reflns_limit_l_min -18
_diffrn_reflns_number 4954
_diffrn_reflns_theta_full 25.02
_diffrn_reflns_theta_max 25.02
_diffrn_reflns_theta_min 3.17
_exptl_absorpt_coefficient_mu 1.886
_exptl_absorpt_correction_T_max 0.8194
_exptl_absorpt_correction_T_min 0.7782
_exptl_absorpt_correction_type multi-scan
_exptl_absorpt_process_details
;
CrysAlis (Oxford Diffraction, 2006)
;
_exptl_crystal_colour colorless
_exptl_crystal_density_diffrn 1.779
_exptl_crystal_density_method 'not measured'
_exptl_crystal_description block
_exptl_crystal_F_000 720
_exptl_crystal_size_max 0.14
_exptl_crystal_size_mid 0.13
_exptl_crystal_size_min 0.11
_refine_diff_density_max 0.500
_refine_diff_density_min -0.439
_refine_diff_density_rms 0.077
_refine_ls_extinction_method none
_refine_ls_goodness_of_fit_ref 1.052
_refine_ls_hydrogen_treatment mixed
_refine_ls_matrix_type full
_refine_ls_number_parameters 205
_refine_ls_number_reflns 2322
_refine_ls_number_restraints 3
_refine_ls_restrained_S_all 1.052
_refine_ls_R_factor_all 0.0525
_refine_ls_R_factor_gt 0.0384
_refine_ls_shift/su_max 0.000
_refine_ls_shift/su_mean 0.000
_refine_ls_structure_factor_coef Fsqd
_refine_ls_weighting_details 'calc w=1/[\s^2^(Fo^2^)+(0.0382P)^2^+0.1097P] where P=(Fo^2^+2Fc^2^)/3'
_refine_ls_weighting_scheme calc
_refine_ls_wR_factor_gt 0.0848
_refine_ls_wR_factor_ref 0.0949
_reflns_number_gt 1877
_reflns_number_total 2322
_reflns_threshold_expression >2\s(I)
_cod_data_source_file c2ce25953b.txt
_cod_data_source_block Compound-1
_cod_depositor_comments
;
The following automatic conversions were performed:

'_symmetry_cell_setting' value 'Monoclinic' changed to 'monoclinic'
according to
/usr/data/users/saulius/automatic-downloads/retrospective/RSC/lib/dictionaries/cif_core.dic
dictionary named 'cif_core.dic' version 2.4.2 from 2011-04-26.

Automatic conversion script
Id: cif_fix_values 2281 2013-09-26 08:29:07Z andrius 
;
_cod_original_cell_volume 1324.13(14)
_cod_original_sg_symbol_Hall '-p 2yn'
_cod_original_sg_symbol_H-M P21/n
_cod_database_code 7214952

loop_
_symmetry_equiv_pos_as_xyz
'x, y, z'
'-x+1/2, y+1/2, -z+1/2'
'-x, -y, -z'
'x-1/2, -y-1/2, z-1/2'

loop_
_atom_site_label
_atom_site_type_symbol
_atom_site_fract_x
_atom_site_fract_y
_atom_site_fract_z
_atom_site_U_iso_or_equiv
_atom_site_adp_type
_atom_site_occupancy
_atom_site_symmetry_multiplicity
_atom_site_calc_flag
_atom_site_refinement_flags
Zn1 Zn 0.66823(3) 0.31389(6) 0.31346(3) 0.03033(17) Uani 1 1 d .
C1 C 0.4556(3) 0.4397(6) 0.6275(2) 0.0342(8) Uani 1 1 d .
C2 C 0.5535(3) 0.3888(6) 0.6243(2) 0.0323(8) Uani 1 1 d .
C3 C 0.6316(3) 0.5373(6) 0.6542(2) 0.0379(9) Uani 1 1 d .
H3 H 0.6230 0.6726 0.6759 0.045 Uiso 1 1 calc R
C4 C 0.7216(3) 0.4862(6) 0.6519(2) 0.0402(9) Uani 1 1 d .
H4 H 0.7730 0.5877 0.6721 0.048 Uiso 1 1 calc R
C5 C 0.7370(3) 0.2853(6) 0.6199(2) 0.0308(8) Uani 1 1 d .
C6 C 0.6588(3) 0.1388(6) 0.5905(3) 0.0461(10) Uani 1 1 d .
H6 H 0.6673 0.0035 0.5687 0.055 Uiso 1 1 calc R
C7 C 0.5692(3) 0.1891(6) 0.5929(3) 0.0446(10) Uani 1 1 d .
H7 H 0.5179 0.0871 0.5731 0.054 Uiso 1 1 calc R
C8 C 0.8355(3) 0.2270(6) 0.6187(2) 0.0382(9) Uani 1 1 d .
H8A H 0.8831 0.1959 0.6804 0.046 Uiso 1 1 calc R
H8B H 0.8279 0.0965 0.5825 0.046 Uiso 1 1 calc R
C9 C 0.9404(3) 0.5505(7) 0.6374(2) 0.0409(9) Uani 1 1 d .
H9 H 0.9649 0.5292 0.7001 0.049 Uiso 1 1 calc R
C10 C 0.9708(3) 0.7241(7) 0.6047(3) 0.0511(11) Uani 1 1 d .
H10 H 1.0166 0.8219 0.6441 0.061 Uiso 1 1 calc R
C11 C 0.9331(3) 0.7546(7) 0.5115(3) 0.0439(10) Uani 1 1 d .
H11 H 0.9527 0.8761 0.4886 0.053 Uiso 1 1 calc R
C12 C 0.8673(2) 0.6104(6) 0.4521(2) 0.0306(8) Uani 1 1 d .
C13 C 0.8345(2) 0.4276(5) 0.4866(2) 0.0277(7) Uani 1 1 d .
C14 C 0.8323(3) 0.6517(5) 0.3521(2) 0.0302(8) Uani 1 1 d .
N1 N 0.8743(2) 0.4059(5) 0.58029(18) 0.0327(7) Uani 1 1 d .
O1 O 0.45527(18) 0.5981(4) 0.67901(17) 0.0431(6) Uani 1 1 d .
O2 O 0.38113(19) 0.3299(4) 0.58185(18) 0.0434(7) Uani 1 1 d .
O3 O 0.77631(18) 0.2813(4) 0.44085(16) 0.0368(6) Uani 1 1 d .
O4 O 0.75340(17) 0.5604(4) 0.29646(15) 0.0381(6) Uani 1 1 d .
O5 O 0.88188(18) 0.7784(4) 0.32667(15) 0.0351(6) Uani 1 1 d .
O1W O 0.6453(2) -0.0194(4) 0.31584(17) 0.0405(6) Uani 1 1 d D
H1B H 0.685(2) -0.079(6) 0.293(2) 0.061 Uiso 1 1 d D
H1A H 0.644(3) -0.111(5) 0.359(2) 0.061 Uiso 1 1 d D

loop_
_atom_site_aniso_label
_atom_site_aniso_U_11
_atom_site_aniso_U_22
_atom_site_aniso_U_33
_atom_site_aniso_U_23
_atom_site_aniso_U_13
_atom_site_aniso_U_12
Zn1 0.0238(3) 0.0363(3) 0.0316(3) -0.00115(17) 0.01198(19) -0.00107(16)
C1 0.035(2) 0.037(2) 0.0330(19) 0.0047(17) 0.0159(17) 0.0004(18)
C2 0.031(2) 0.035(2) 0.0308(18) 0.0009(16) 0.0132(16) 0.0014(16)
C3 0.038(2) 0.035(2) 0.046(2) -0.0083(17) 0.0233(18) -0.0002(17)
C4 0.032(2) 0.046(2) 0.049(2) -0.0099(18) 0.0231(18) -0.0093(17)
C5 0.034(2) 0.038(2) 0.0247(17) 0.0051(15) 0.0156(16) 0.0050(16)
C6 0.048(3) 0.039(2) 0.056(3) -0.0080(18) 0.026(2) 0.0037(19)
C7 0.037(2) 0.041(2) 0.060(3) -0.0169(19) 0.025(2) -0.0107(18)
C8 0.036(2) 0.049(2) 0.035(2) 0.0144(17) 0.0199(17) 0.0103(18)
C9 0.027(2) 0.065(3) 0.0281(19) -0.0052(19) 0.0083(16) 0.007(2)
C10 0.041(3) 0.064(3) 0.040(2) -0.019(2) 0.008(2) -0.009(2)
C11 0.042(2) 0.046(2) 0.043(2) -0.0041(19) 0.0165(19) -0.0108(19)
C12 0.0263(19) 0.0352(19) 0.0308(18) 0.0000(16) 0.0124(15) 0.0021(16)
C13 0.0197(17) 0.0354(19) 0.0277(17) 0.0013(16) 0.0094(14) 0.0077(16)
C14 0.025(2) 0.0319(19) 0.0335(19) 0.0000(15) 0.0116(16) 0.0048(16)
N1 0.0230(16) 0.0481(18) 0.0265(15) 0.0009(14) 0.0098(12) 0.0061(14)
O1 0.0315(15) 0.0552(16) 0.0467(15) -0.0150(13) 0.0202(12) 0.0015(12)
O2 0.0315(15) 0.0450(16) 0.0527(17) -0.0045(12) 0.0163(13) -0.0059(12)
O3 0.0360(15) 0.0367(14) 0.0326(14) 0.0039(11) 0.0088(12) -0.0043(12)
O4 0.0308(14) 0.0529(16) 0.0301(13) 0.0027(12) 0.0121(11) -0.0112(12)
O5 0.0344(15) 0.0374(13) 0.0357(14) 0.0029(11) 0.0166(12) -0.0059(11)
O1W 0.0475(17) 0.0326(14) 0.0445(16) 0.0009(11) 0.0220(13) 0.0046(12)

loop_
_atom_type_symbol
_atom_type_description
_atom_type_scat_dispersion_real
_atom_type_scat_dispersion_imag
_atom_type_scat_source
C C 0.0033 0.0016 'International Tables Vol C Tables 4.2.6.8 and 6.1.1.4'
H H 0.0000 0.0000 'International Tables Vol C Tables 4.2.6.8 and 6.1.1.4'
N N 0.0061 0.0033 'International Tables Vol C Tables 4.2.6.8 and 6.1.1.4'
O O 0.0106 0.0060 'International Tables Vol C Tables 4.2.6.8 and 6.1.1.4'
Zn Zn 0.2839 1.4301 'International Tables Vol C Tables 4.2.6.8 and 6.1.1.4'

loop_
_geom_angle_atom_site_label_1
_geom_angle_atom_site_label_2
_geom_angle_atom_site_label_3
_geom_angle
_geom_angle_site_symmetry_1
_geom_angle_site_symmetry_3
O1 Zn1 O3 109.30(10) 3_666 .
O1 Zn1 O4 116.04(11) 3_666 .
O3 Zn1 O4 86.51(9) . .
O1 Zn1 O5 99.89(10) 3_666 2_645
O3 Zn1 O5 150.56(10) . 2_645
O4 Zn1 O5 84.11(9) . 2_645
O1 Zn1 O1W 96.33(11) 3_666 .
O3 Zn1 O1W 87.12(10) . .
O4 Zn1 O1W 147.29(11) . .
O5 Zn1 O1W 85.89(10) 2_645 .
O2 C1 O1 124.1(3) . .
O2 C1 C2 119.7(3) . .
O1 C1 C2 116.2(3) . .
C7 C2 C3 118.2(3) . .
C7 C2 C1 120.3(3) . .
C3 C2 C1 121.5(3) . .
C4 C3 C2 120.6(3) . .
C4 C3 H3 119.7 . .
C2 C3 H3 119.7 . .
C3 C4 C5 121.2(3) . .
C3 C4 H4 119.4 . .
C5 C4 H4 119.4 . .
C6 C5 C4 117.7(3) . .
C6 C5 C8 120.8(3) . .
C4 C5 C8 121.5(3) . .
C7 C6 C5 121.3(4) . .
C7 C6 H6 119.4 . .
C5 C6 H6 119.4 . .
C6 C7 C2 121.1(3) . .
C6 C7 H7 119.4 . .
C2 C7 H7 119.4 . .
N1 C8 C5 111.5(3) . .
N1 C8 H8A 109.3 . .
C5 C8 H8A 109.3 . .
N1 C8 H8B 109.3 . .
C5 C8 H8B 109.3 . .
H8A C8 H8B 108.0 . .
C10 C9 N1 121.0(3) . .
C10 C9 H9 119.5 . .
N1 C9 H9 119.5 . .
C9 C10 C11 118.8(4) . .
C9 C10 H10 120.6 . .
C11 C10 H10 120.6 . .
C12 C11 C10 121.6(4) . .
C12 C11 H11 119.2 . .
C10 C11 H11 119.2 . .
C11 C12 C13 119.6(3) . .
C11 C12 C14 118.3(3) . .
C13 C12 C14 122.1(3) . .
O3 C13 N1 116.9(3) . .
O3 C13 C12 126.8(3) . .
N1 C13 C12 116.2(3) . .
O5 C14 O4 122.3(3) . .
O5 C14 C12 118.0(3) . .
O4 C14 C12 119.7(3) . .
C9 N1 C13 122.7(3) . .
C9 N1 C8 119.6(3) . .
C13 N1 C8 117.5(3) . .
C1 O1 Zn1 120.2(2) . 3_666
C13 O3 Zn1 126.0(2) . .
C14 O4 Zn1 131.6(2) . .
C14 O5 Zn1 115.3(2) . 2_655
Zn1 O1W H1B 105(2) . .
Zn1 O1W H1A 133(2) . .
H1B O1W H1A 107(2) . .

loop_
_geom_bond_atom_site_label_1
_geom_bond_atom_site_label_2
_geom_bond_distance
_geom_bond_site_symmetry_2
Zn1 O1 1.945(2) 3_666
Zn1 O3 2.023(2) .
Zn1 O4 2.053(2) .
Zn1 O5 2.075(2) 2_645
Zn1 O1W 2.078(3) .
C1 O2 1.239(4) .
C1 O1 1.279(4) .
C1 C2 1.495(5) .
C2 C7 1.381(5) .
C2 C3 1.389(5) .
C3 C4 1.374(5) .
C3 H3 0.9300 .
C4 C5 1.391(5) .
C4 H4 0.9300 .
C5 C6 1.382(5) .
C5 C8 1.498(5) .
C6 C7 1.370(5) .
C6 H6 0.9300 .
C7 H7 0.9300 .
C8 N1 1.485(5) .
C8 H8A 0.9700 .
C8 H8B 0.9700 .
C9 C10 1.345(6) .
C9 N1 1.358(5) .
C9 H9 0.9300 .
C10 C11 1.380(5) .
C10 H10 0.9300 .
C11 C12 1.369(5) .
C11 H11 0.9300 .
C12 C13 1.421(5) .
C12 C14 1.495(5) .
C13 O3 1.251(4) .
C13 N1 1.381(4) .
C14 O5 1.244(4) .
C14 O4 1.269(4) .
O1 Zn1 1.945(2) 3_666
O5 Zn1 2.075(2) 2_655
O1W H1B 0.890(10) .
O1W H1A 0.899(10) .

loop_
_geom_hbond_atom_site_label_D
_geom_hbond_atom_site_label_H
_geom_hbond_atom_site_label_A
_geom_hbond_distance_DH
_geom_hbond_distance_HA
_geom_hbond_distance_DA
_geom_hbond_angle_DHA
_geom_hbond_site_symmetry_A
O1W H1A O2 0.899(10) 1.771(15) 2.649(4) 165(4) 3_656
O1W H1B O4 0.890(10) 2.16(3) 2.814(4) 130(3) 2_645

loop_
_geom_torsion_atom_site_label_1
_geom_torsion_atom_site_label_2
_geom_torsion_atom_site_label_3
_geom_torsion_atom_site_label_4
_geom_torsion
_geom_torsion_site_symmetry_1
_geom_torsion_site_symmetry_4
O2 C1 C2 C7 -18.3(5) . .
O1 C1 C2 C7 161.6(3) . .
O2 C1 C2 C3 163.1(3) . .
O1 C1 C2 C3 -17.0(5) . .
C7 C2 C3 C4 0.3(5) . .
C1 C2 C3 C4 179.0(3) . .
C2 C3 C4 C5 -0.1(6) . .
C3 C4 C5 C6 -0.1(5) . .
C3 C4 C5 C8 -178.9(3) . .
C4 C5 C6 C7 -0.1(6) . .
C8 C5 C6 C7 178.8(4) . .
C5 C6 C7 C2 0.4(6) . .
C3 C2 C7 C6 -0.5(6) . .
C1 C2 C7 C6 -179.2(4) . .
C6 C5 C8 N1 134.5(4) . .
C4 C5 C8 N1 -46.7(4) . .
N1 C9 C10 C11 0.6(6) . .
C9 C10 C11 C12 -1.4(6) . .
C10 C11 C12 C13 1.8(6) . .
C10 C11 C12 C14 -178.2(4) . .
C11 C12 C13 O3 -178.8(3) . .
C14 C12 C13 O3 1.2(5) . .
C11 C12 C13 N1 -1.4(5) . .
C14 C12 C13 N1 178.6(3) . .
C11 C12 C14 O5 18.1(5) . .
C13 C12 C14 O5 -161.9(3) . .
C11 C12 C14 O4 -161.0(3) . .
C13 C12 C14 O4 19.1(5) . .
C10 C9 N1 C13 -0.2(6) . .
C10 C9 N1 C8 -174.7(4) . .
O3 C13 N1 C9 178.3(3) . .
C12 C13 N1 C9 0.6(5) . .
O3 C13 N1 C8 -7.2(4) . .
C12 C13 N1 C8 175.1(3) . .
C5 C8 N1 C9 95.7(4) . .
C5 C8 N1 C13 -79.0(4) . .
O2 C1 O1 Zn1 -1.9(5) . 3_666
C2 C1 O1 Zn1 178.2(2) . 3_666
N1 C13 O3 Zn1 154.9(2) . .
C12 C13 O3 Zn1 -27.7(5) . .
O1 Zn1 O3 C13 -90.1(3) 3_666 .
O4 Zn1 O3 C13 26.3(3) . .
O5 Zn1 O3 C13 97.8(3) 2_645 .
O1W Zn1 O3 C13 174.2(3) . .
O5 C14 O4 Zn1 169.5(2) . .
C12 C14 O4 Zn1 -11.5(5) . .
O1 Zn1 O4 C14 102.8(3) 3_666 .
O3 Zn1 O4 C14 -7.0(3) . .
O5 Zn1 O4 C14 -159.0(3) 2_645 .
O1W Zn1 O4 C14 -86.1(3) . .
O4 C14 O5 Zn1 -3.9(4) . 2_655
C12 C14 O5 Zn1 177.1(2) . 2_655
